data_7246041
loop_
_publ_author_name
'Iqbal, Infal'
'Mehmood, Arshad'
'Noureen, Sajida'
'Lecomte, Claude'
'Ahmed, Maqsood'

_publ_section_title
;
 Crystal engineering, electron density analysis, and in situ variable
 temperature studies on co-crystal between nicotinic acid and gallic acid
 sesquihydrate
;
_journal_issue 5
_journal_name_full CrystEngComm
_journal_page_first 770
_journal_page_last 784
_journal_paper_doi 10.1039/D2CE01149B
_journal_volume 25
_journal_year 2023
_chemical_formula_moiety 'C6 H5 N O2, 1.5(H2 O), C7 H6 O5'
_chemical_formula_sum 'C13 H14 N O8.5'
_chemical_formula_weight 320.239
_space_group_IT_number 2
_space_group_name_Hall '-P 1'
_space_group_name_H-M_alt 'P -1'
_symmetry_cell_setting triclinic
_symmetry_space_group_name_Hall '-P 1'
_atom_sites_solution_hydrogens difmap
_atom_sites_solution_primary direct
_atom_sites_solution_secondary difmap
_audit_creation_method 'MoPro v20.06             '
_audit_update_record
;
2022-05-16 deposited with the CCDC.	2022-12-22 downloaded from the CCDC.
;
_cell_angle_alpha 92.673
_cell_angle_beta 115.8370
_cell_angle_gamma 115.5560
_cell_formula_units_Z 4
_cell_length_a 11.7567(3)
_cell_length_b 11.7617(3)
_cell_length_c 12.4158(3)
_cell_measurement_reflns_used 9126
_cell_measurement_temperature 100(2)
_cell_measurement_theta_max 55.49
_cell_measurement_theta_min 2.46
_cell_volume 1334.57(6)
_computing_structure_refinement 'MoPro (J. Appl. Cryst. 2005, 38, 38-54)'
_diffrn_ambient_temperature 100.0
_diffrn_measured_fraction_theta_full 0.983
_diffrn_measured_fraction_theta_max 0.978
_diffrn_measurement_device_type 'Bruker D8 Venture PHOTON II'
_diffrn_measurement_method 'omega and phi scan'
_diffrn_radiation_monochromator 'Helios mirror optics'
_diffrn_radiation_source '1 us Microfocus'
_diffrn_radiation_type MoK\a
_diffrn_radiation_wavelength 0.71073
_diffrn_reflns_av_R_equivalents 0.0421
_diffrn_reflns_av_sigmaI/netI 0.03368
_diffrn_reflns_limit_h_max 24
_diffrn_reflns_limit_h_min -27
_diffrn_reflns_limit_k_max 27
_diffrn_reflns_limit_k_min -27
_diffrn_reflns_limit_l_max 28
_diffrn_reflns_limit_l_min 0
_diffrn_reflns_number 34626
_diffrn_reflns_theta_full 55.05
_diffrn_reflns_theta_max 55.77
_diffrn_reflns_theta_min 2.07
_exptl_absorpt_coefficient_mu 0.136
_exptl_absorpt_correction_T_max 0.7510
_exptl_absorpt_correction_T_min 0.7097
_exptl_absorpt_correction_type analytical
_exptl_absorpt_process_details
;
SADABS-2016/2 (Bruker,2016/2) was used for absorption correction.
wR2(int) was 0.1044 before and 0.0531 after correction.
The Ratio of minimum to maximum transmission is 0.9450.
The \l/2 correction factor is Not present.
;
_exptl_crystal_colour 'clear light colourless'
_exptl_crystal_density_diffrn 1.594
_exptl_crystal_density_method 'not measured'
_exptl_crystal_description block
_exptl_crystal_F_000 668
_exptl_crystal_size_max 0.4
_exptl_crystal_size_mid 0.35
_exptl_crystal_size_min 0.18
_refine_diff_density_max 0.45
_refine_diff_density_min -0.42
_refine_ls_extinction_method none
_refine_ls_goodness_of_fit_ref 1.006
_refine_ls_hydrogen_treatment constr
_refine_ls_matrix_type full
_refine_ls_number_parameters 406
_refine_ls_number_reflns 34626
_refine_ls_number_restraints 0
_refine_ls_restrained_S_all 0.000
_refine_ls_R_factor_all 0.0528
_refine_ls_R_factor_gt 0.0294
_refine_ls_shift/su_max 0.004
_refine_ls_shift/su_mean 0.000
_refine_ls_structure_factor_coef Fsqd
_refine_ls_weighting_details 'calc w =1/[1.0823*\s^2^(Fo^2^)+0.0003*Yo^2^]'
_refine_ls_weighting_scheme calc
_refine_ls_wR_factor_gt 0.0428
_refine_ls_wR_factor_ref 0.0331
_reflns_number_gt 27138
_reflns_number_total 34626
_reflns_threshold_expression '>2.0 sigma(I)'
_cod_data_source_file d2ce01149b2.cif
_cod_data_source_block Multipolar
_cod_depositor_comments
;
The following automatic conversions were performed:

data item '_exptl_absorpt_correction_type' value 'Analytical' was
changed to 'analytical' in accordance with the
/home/data/users/saulius/crontab/automatic-downloads/rss-feeds/RSC/lib/dictionaries/cif_core.dic
dictionary named 'cif_core.dic' version 2.4.2 last updated on
2011-04-26.

Automatic conversion script
Id: cif_fix_values 7556 2019-12-06 15:28:31Z antanas 

 Adding full bibliography for 7246035--7246043.cif.

2024-09-02
Z value and formula fixed to values more according to usual
chemical conventions.                 miguel
;
_cod_original_formula_sum 'C26 H28 N2 O17'
_cod_original_formula_weight 640.479
_cod_original_formula_moiety 'C26 H28 N2 O17'
_cod_original_formula_units_Z 2
_cod_database_code 7246041

loop_
_symmetry_equiv_pos_as_xyz
'x, y, z'
'-x, -y, -z'

loop_
_atom_site_type_symbol
_atom_site_label
_atom_site_fract_x
_atom_site_fract_y
_atom_site_fract_z
_atom_site_U_iso_or_equiv
_atom_site_adp_type
_atom_site_occupancy
_atom_site_calc_flag
_atom_site_refinement_flags_posn
_atom_site_refinement_flags_adp
_atom_site_disorder_assembly
_atom_site_disorder_group
O O7 0.982457(18) 0.504263(17) 1.202085(15) 0.012295(12) Uani 1 d . . . .
O O11 1.001703(19) 0.094871(18) 0.828395(15) 0.013736(13) Uani 1 d . . . .
O O1 0.547109(18) 0.828970(16) 1.087913(15) 0.012126(12) Uani 1 d . . . .
O O16 0.188884(19) 0.577229(17) 0.450471(16) 0.013602(12) Uani 1 d . . . .
O O6 0.865218(19) 0.595324(17) 1.238960(15) 0.012851(12) Uani 1 d . . . .
O O9 0.482256(18) 0.351100(17) 0.646485(15) 0.012715(12) Uani 1 d . . . .
O O2 0.528706(19) 0.718519(17) 0.925178(16) 0.013491(12) Uani 1 d . . . .
O O10 0.450496(18) 0.489468(17) 0.792923(16) 0.013779(12) Uani 1 d . . . .
O O4 0.009463(19) 0.836259(17) 0.652369(16) 0.013044(12) Uani 1 d . . . .
H H4 -0.05911 0.76383 0.57257 0.02401 Uani 1 d R U . .
O O5 0.159270(19) 0.953222(17) 0.902592(16) 0.012942(12) Uani 1 d . . . .
O O12 0.883740(19) 0.201594(17) 0.825713(15) 0.013072(12) Uani 1 d . . . .
O O8 0.69386(2) 0.284249(19) 0.740504(15) 0.015528(14) Uani 1 d . . . .
O O17 -0.19837(2) 0.623935(19) 0.443105(17) 0.015991(13) Uani 1 d . . . .
O O3 0.09070(2) 0.695219(19) 0.551145(16) 0.015279(13) Uani 1 d . . . .
O O15 0.76647(2) 0.789200(17) 1.218542(16) 0.014172(13) Uani 1 d . . . .
O O13 0.51932(2) 0.25817(2) 0.465433(16) 0.016583(14) Uani 1 d . . . .
O O14 0.43040(2) 0.100310(19) 0.296031(16) 0.015737(14) Uani 1 d . . . .
N N2 0.13520(2) 0.200052(18) 0.073308(17) 0.011165(12) Uani 1 d . . . .
N N1 0.63143(2) 0.050763(19) 0.434708(17) 0.011429(13) Uani 1 d . . . .
C C2 0.36004(2) 0.793968(19) 0.886108(19) 0.009434(13) Uani 1 d . . . .
C C9 0.77613(2) 0.486183(19) 1.028313(18) 0.008573(12) Uani 1 d . . . .
C C14 0.66297(2) 0.514982(19) 0.977643(18) 0.009542(13) Uani 1 d . . . .
H H14A 0.64957 0.57281 1.03624 0.02506 Uani 1 d R U . .
C C12 0.57875(2) 0.391640(19) 0.770799(18) 0.008954(12) Uani 1 d . . . .
C C6 0.19891(2) 0.879202(19) 0.855003(19) 0.009691(13) Uani 1 d . . . .
C C11 0.69053(2) 0.36082(2) 0.822615(18) 0.009573(13) Uani 1 d . . . .
C C19 0.65999(3) -0.02066(2) 0.37353(2) 0.012642(15) Uani 1 d . . . .
H H19 0.59078 -0.05502 0.27295 0.02616 Uani 1 d R U . .
C C3 0.28672(2) 0.73546(2) 0.757275(19) 0.010573(13) Uani 1 d . . . .
H H3A 0.32388 0.68317 0.71999 0.02574 Uani 1 d R U . .
C C20 0.70789(2) 0.09958(2) 0.559556(19) 0.010752(14) Uani 1 d . . . .
H H20 0.67389 0.15498 0.59740 0.02586 Uani 1 d R U . .
C C4 0.16786(2) 0.74739(2) 0.677347(19) 0.010433(13) Uani 1 d . . . .
C C7 0.31651(2) 0.865840(19) 0.935730(19) 0.010255(13) Uani 1 d . . . .
H H7A 0.37214 0.91108 1.03498 0.02549 Uani 1 d R U . .
C C8 0.87720(2) 0.534399(19) 1.165491(18) 0.009289(13) Uani 1 d . . . .
C C15 0.90685(2) 0.12930(2) 0.771828(18) 0.010072(13) Uani 1 d . . . .
C C25 0.11046(2) 0.28668(2) 0.12024(2) 0.012403(15) Uani 1 d . . . .
H H25 0.02703 0.30274 0.05237 0.02667 Uani 1 d R U . .
C C22 0.31899(2) 0.22860(2) 0.273711(18) 0.010012(13) Uani 1 d . . . .
C C24 0.19070(3) 0.34844(2) 0.24723(2) 0.013333(16) Uani 1 d . . . .
H H24 0.16954 0.41803 0.28272 0.02623 Uani 1 d R U . .
C C13 0.56527(2) 0.467791(19) 0.849370(18) 0.009049(12) Uani 1 d . . . .
C C18 0.77219(3) -0.04578(2) 0.43939(2) 0.013992(16) Uani 1 d . . . .
H H18 0.79349 -0.10352 0.38852 0.02670 Uani 1 d R U . .
C C16 0.82111(2) 0.07704(2) 0.631091(18) 0.009687(13) Uani 1 d . . . .
C C10 0.78999(2) 0.40921(2) 0.950549(18) 0.009612(13) Uani 1 d . . . .
H H10A 0.87534 0.38464 0.98755 0.02566 Uani 1 d R U . .
C C1 0.48460(2) 0.776723(19) 0.966837(19) 0.009646(13) Uani 1 d . . . .
C C26 0.23497(2) 0.16910(2) 0.145371(19) 0.010631(13) Uani 1 d . . . .
H H26 0.24593 0.09798 0.09874 0.02599 Uani 1 d R U . .
C C21 0.43205(2) 0.19367(2) 0.352010(19) 0.011382(14) Uani 1 d . . . .
C C5 0.12281(2) 0.818734(19) 0.726212(19) 0.009881(13) Uani 1 d . . . .
C C23 0.29687(2) 0.31978(2) 0.32478(2) 0.012460(15) Uani 1 d . . . .
H H23 0.36341 0.36767 0.42440 0.02575 Uani 1 d R U . .
C C17 0.85304(3) 0.00376(2) 0.56911(2) 0.012702(15) Uani 1 d . . . .
H H17 0.94040 -0.01519 0.62298 0.02694 Uani 1 d R U . .
H H15A 0.84521 0.82736 1.19848 0.02586 Uani 1 d R U . .
H H15B 0.75041 0.70052 1.21899 0.02572 Uani 1 d R U . .
H H17B -0.15017 0.62495 0.39519 0.02622 Uani 1 d R U . .
H H17A -0.29721 0.60191 0.37848 0.02675 Uani 1 d R U . .
H H16A 0.19303 0.50421 0.48621 0.02689 Uani 1 d R U . .
H H16B 0.29225 0.63707 0.47420 0.02700 Uani 1 d R U . .
H H7 1.04757 0.53902 1.29473 0.02248 Uani 1 d R U . .
H H9 0.50974 0.30920 0.59824 0.02226 Uani 1 d R U . .
H H10 0.47237 0.57172 0.84449 0.02201 Uani 1 d R U . .
H H8 0.77260 0.26205 0.78462 0.02251 Uani 1 d R U . .
H H14 0.54658 0.07345 0.38026 0.02533 Uani 1 d R U . .
H H5 0.07863 0.95619 0.83354 0.02353 Uani 1 d R U . .
H H1 0.62918 0.80863 1.13095 0.02174 Uani 1 d R U . .
H H3 0.13662 0.65420 0.52497 0.02321 Uani 1 d R U . .
H H2 0.07851 0.15960 -0.02165 0.02588 Uani 1 d R U . .

loop_
_atom_site_aniso_label
_atom_site_aniso_U_11
_atom_site_aniso_U_22
_atom_site_aniso_U_33
_atom_site_aniso_U_12
_atom_site_aniso_U_13
_atom_site_aniso_U_23
O7 0.01192(6) 0.01668(6) 0.00817(5) 0.00985(5) 0.00255(5) 0.00181(5)
O11 0.01532(6) 0.01959(7) 0.00890(5) 0.01368(6) 0.00332(5) 0.00370(5)
O1 0.01223(6) 0.01455(6) 0.00985(5) 0.00854(5) 0.00412(5) 0.00221(5)
O16 0.01307(6) 0.01707(6) 0.01033(6) 0.00921(5) 0.00416(5) 0.00277(5)
O6 0.01476(6) 0.01698(6) 0.00836(5) 0.01032(5) 0.00494(5) 0.00145(5)
O9 0.01206(6) 0.01722(6) 0.00737(5) 0.00983(5) 0.00167(4) 0.00006(5)
O2 0.01424(6) 0.01551(6) 0.01332(6) 0.01049(5) 0.00619(5) 0.00195(5)
O10 0.01120(6) 0.01721(6) 0.01109(6) 0.01067(5) 0.00124(5) -0.00125(5)
O4 0.01226(6) 0.01547(6) 0.01189(6) 0.00954(5) 0.00406(5) 0.00286(5)
H4 0.02271 0.02515 0.02022 0.01420 0.00612 0.00185
O5 0.01424(6) 0.01469(6) 0.01239(6) 0.01033(5) 0.00583(5) 0.00184(5)
O12 0.01450(6) 0.01762(6) 0.00881(5) 0.01174(5) 0.00382(5) 0.00157(5)
O8 0.01686(7) 0.02383(7) 0.00833(5) 0.01628(6) 0.00276(5) -0.00045(5)
O17 0.01177(6) 0.02133(7) 0.01095(6) 0.00844(6) 0.00271(5) 0.00367(5)
O3 0.01450(6) 0.02207(7) 0.00925(6) 0.01212(6) 0.00349(5) 0.00039(5)
O15 0.01549(7) 0.01535(6) 0.01264(6) 0.01015(6) 0.00557(5) 0.00322(5)
O13 0.01336(6) 0.02664(8) 0.00710(5) 0.01215(6) 0.00146(5) 0.00076(5)
O14 0.01647(7) 0.02134(7) 0.00998(6) 0.01421(6) 0.00267(5) 0.00261(5)
N2 0.01040(6) 0.01463(6) 0.00765(6) 0.00726(5) 0.00294(5) 0.00352(5)
N1 0.01221(6) 0.01514(6) 0.00713(6) 0.00924(6) 0.00282(5) 0.00202(5)
C2 0.00978(6) 0.00990(6) 0.00931(6) 0.00597(5) 0.00438(5) 0.00229(5)
C9 0.00866(6) 0.01032(6) 0.00691(6) 0.00578(5) 0.00315(5) 0.00165(5)
C14 0.00919(6) 0.01177(6) 0.00766(6) 0.00662(5) 0.00310(5) 0.00091(5)
H14A 0.02818 0.03036 0.01982 0.01939 0.01053 0.00143
C12 0.00859(6) 0.01095(6) 0.00725(6) 0.00628(5) 0.00273(5) 0.00119(5)
C6 0.01034(7) 0.00999(6) 0.00988(6) 0.00628(5) 0.00489(6) 0.00217(5)
C11 0.00996(7) 0.01264(7) 0.00714(6) 0.00783(6) 0.00314(5) 0.00127(5)
C19 0.01460(8) 0.01522(7) 0.00785(6) 0.00919(7) 0.00401(6) 0.00119(6)
H19 0.02837 0.03469 0.01317 0.01925 0.00586 0.00233
C3 0.01085(7) 0.01246(7) 0.00956(7) 0.00743(6) 0.00460(6) 0.00201(5)
H3A 0.02821 0.03189 0.02322 0.02145 0.01182 0.00395
C20 0.01204(7) 0.01469(7) 0.00714(6) 0.00966(6) 0.00330(5) 0.00210(5)
H20 0.02992 0.03295 0.02077 0.02237 0.01142 0.00312
C4 0.01056(7) 0.01245(7) 0.00900(6) 0.00704(6) 0.00437(6) 0.00188(5)
C7 0.01105(7) 0.01084(6) 0.00955(7) 0.00684(6) 0.00449(6) 0.00198(5)
H7A 0.02709 0.03092 0.01620 0.01705 0.00724 0.00192
C8 0.00968(6) 0.01108(6) 0.00705(6) 0.00616(5) 0.00334(5) 0.00172(5)
C15 0.01082(7) 0.01302(7) 0.00750(6) 0.00836(6) 0.00319(5) 0.00256(5)
C25 0.01211(7) 0.01545(7) 0.01136(7) 0.00899(6) 0.00505(6) 0.00556(6)
H25 0.02566 0.03498 0.01986 0.02188 0.00541 0.00709
C22 0.00930(6) 0.01336(7) 0.00702(6) 0.00668(6) 0.00294(5) 0.00240(5)
C24 0.01522(8) 0.01579(8) 0.01226(7) 0.01059(7) 0.00671(7) 0.00388(6)
H24 0.02993 0.03047 0.02220 0.02148 0.01037 0.00326
C13 0.00807(6) 0.01082(6) 0.00792(6) 0.00609(5) 0.00264(5) 0.00082(5)
C18 0.01720(9) 0.01724(8) 0.01022(7) 0.01220(7) 0.00575(7) 0.00142(6)
H18 0.03193 0.03427 0.02127 0.02348 0.01278 0.00366
C16 0.01080(7) 0.01222(6) 0.00727(6) 0.00794(6) 0.00341(5) 0.00249(5)
C10 0.00995(7) 0.01263(7) 0.00714(6) 0.00774(6) 0.00308(5) 0.00168(5)
H10A 0.02358 0.03482 0.02139 0.02170 0.00685 0.00551
C1 0.01005(7) 0.00982(6) 0.00992(6) 0.00607(5) 0.00470(5) 0.00232(5)
C26 0.01043(7) 0.01389(7) 0.00709(6) 0.00737(6) 0.00288(5) 0.00236(5)
H26 0.03038 0.02969 0.02114 0.02069 0.01044 0.00271
C21 0.01006(7) 0.01680(8) 0.00709(6) 0.00830(6) 0.00272(5) 0.00268(6)
C5 0.01025(7) 0.01077(6) 0.00978(6) 0.00656(6) 0.00473(6) 0.00252(5)
C23 0.01312(7) 0.01568(7) 0.00876(7) 0.00883(6) 0.00424(6) 0.00201(6)
H23 0.02689 0.03186 0.01362 0.01752 0.00431 0.00087
C17 0.01497(8) 0.01636(8) 0.00976(7) 0.01188(7) 0.00472(6) 0.00248(6)
H17 0.02680 0.03769 0.02080 0.02438 0.00755 0.00705
H15A 0.02248 0.02949 0.02843 0.01184 0.01622 0.00870
H15B 0.03012 0.01929 0.02890 0.01451 0.01369 0.00741
H17B 0.02579 0.03431 0.02479 0.01831 0.01445 0.00814
H17A 0.01958 0.03455 0.02279 0.01659 0.00539 0.00624
H16A 0.03135 0.02658 0.02702 0.01893 0.01329 0.01246
H16B 0.01805 0.02932 0.02842 0.01010 0.00977 0.00580
H7 0.02177 0.02861 0.01392 0.01508 0.00463 0.00188
H9 0.02354 0.02852 0.01748 0.01708 0.00890 0.00306
H10 0.02216 0.02174 0.01940 0.01312 0.00685 0.00064
H8 0.02263 0.02930 0.01786 0.01852 0.00674 0.00505
H14 0.02652 0.03404 0.01829 0.02236 0.00665 0.00572
H5 0.02263 0.02863 0.02088 0.01737 0.00787 0.00611
H1 0.02107 0.02642 0.01927 0.01598 0.00753 0.00511
H3 0.02323 0.02961 0.02084 0.01817 0.00968 0.00488
H2 0.02804 0.03319 0.01376 0.01909 0.00531 0.00220

loop_
_atom_type_symbol
_atom_type_description
_atom_type_scat_dispersion_real
_atom_type_scat_dispersion_imag
_atom_type_scat_source
C C 0.0033 0.0016 'Clementi & Roetti 1974. Atomic Data & Nuclear Data Tables. 14, 177'
H H 0.0000 0.0000 'Clementi & Roetti 1974. Atomic Data & Nuclear Data Tables. 14, 177'
N N 0.0061 0.0033 'Clementi & Roetti 1974. Atomic Data & Nuclear Data Tables. 14, 177'
O O 0.0106 0.0060 'Clementi & Roetti 1974. Atomic Data & Nuclear Data Tables. 14, 177'

loop_
_geom_angle_atom_site_label_1
_geom_angle_atom_site_label_2
_geom_angle_atom_site_label_3
_geom_angle
_geom_angle_site_symmetry_1
_geom_angle_site_symmetry_2
_geom_angle_site_symmetry_3
_geom_angle_publ_flag
C8 O7 H7 110.410(14) . . . ?
C1 O1 H1 106.609(15) . . . ?
H16B O16 H16A 103.027(14) . . . ?
C12 O9 H9 111.409(14) . . . ?
C13 O10 H10 109.936(14) . . . ?
C5 O4 H4 110.088(15) . . . ?
C6 O5 H5 108.878(15) . . . ?
C11 O8 H8 111.154(14) . . . ?
H17B O17 H17A 103.444(15) . . . ?
C4 O3 H3 110.101(15) . . . ?
H15B O15 H15A 103.568(15) . . . ?
C26 N2 C25 122.539(17) . . . ?
C26 N2 H2 118.988(15) . . . ?
C25 N2 H2 118.414(16) . . . ?
C20 N1 C19 122.372(17) . . . ?
C20 N1 H14 119.157(15) . . . ?
C19 N1 H14 118.404(16) . . . ?
C1 C2 C7 121.669(16) . . . ?
C1 C2 C3 117.397(16) . . . ?
C7 C2 C3 120.934(16) . . . ?
C8 C9 C14 118.968(16) . . . ?
C8 C9 C10 120.805(15) . . . ?
C14 C9 C10 120.193(16) . . . ?
C13 C14 C9 119.586(16) . . . ?
C13 C14 H14A 119.183(15) . . . ?
C9 C14 H14A 121.230(15) . . . ?
O9 C12 C13 117.871(15) . . . ?
O9 C12 C11 122.738(15) . . . ?
C13 C12 C11 119.391(16) . . . ?
O5 C6 C5 120.253(16) . . . ?
O5 C6 C7 119.251(16) . . . ?
C5 C6 C7 120.493(17) . . . ?
O8 C11 C12 115.638(15) . . . ?
O8 C11 C10 124.073(16) . . . ?
C12 C11 C10 120.286(16) . . . ?
N1 C19 C18 120.031(18) . . . ?
N1 C19 H19 115.677(17) . . . ?
C18 C19 H19 124.292(18) . . . ?
C4 C3 C2 119.730(17) . . . ?
C4 C3 H3A 120.136(16) . . . ?
C2 C3 H3A 120.120(16) . . . ?
N1 C20 C16 120.419(16) . . . ?
N1 C20 H20 115.183(16) . . . ?
C16 C20 H20 124.397(16) . . . ?
O3 C4 C5 116.145(16) . . . ?
O3 C4 C3 124.045(17) . . . ?
C5 C4 C3 119.802(17) . . . ?
C6 C7 C2 119.046(16) . . . ?
C6 C7 H7A 119.457(16) . . . ?
C2 C7 H7A 121.497(16) . . . ?
O7 C8 O6 122.765(16) . . . ?
O7 C8 C9 113.454(15) . . . ?
O6 C8 C9 123.779(16) . . . ?
O12 C15 O11 124.060(17) . . . ?
O12 C15 C16 120.192(16) . . . ?
O11 C15 C16 115.747(16) . . . ?
N2 C25 C24 119.894(18) . . . ?
N2 C25 H25 115.246(17) . . . ?
C24 C25 H25 124.858(18) . . . ?
C21 C22 C26 118.751(16) . . . ?
C21 C22 C23 122.452(17) . . . ?
C26 C22 C23 118.790(17) . . . ?
C25 C24 C23 119.050(18) . . . ?
C25 C24 H24 118.629(18) . . . ?
C23 C24 H24 122.319(17) . . . ?
O10 C13 C12 116.101(15) . . . ?
O10 C13 C14 123.207(16) . . . ?
C12 C13 C14 120.678(16) . . . ?
C19 C18 C17 118.662(18) . . . ?
C19 C18 H18 118.966(18) . . . ?
C17 C18 H18 122.371(17) . . . ?
C15 C16 C20 121.211(16) . . . ?
C15 C16 C17 120.753(16) . . . ?
C20 C16 C17 118.035(17) . . . ?
C11 C10 C9 119.836(16) . . . ?
C11 C10 H10A 118.609(15) . . . ?
C9 C10 H10A 121.546(15) . . . ?
O1 C1 O2 121.566(17) . . . ?
O1 C1 C2 115.503(16) . . . ?
O2 C1 C2 122.929(16) . . . ?
N2 C26 C22 119.937(17) . . . ?
N2 C26 H26 116.822(16) . . . ?
C22 C26 H26 123.239(16) . . . ?
O13 C21 O14 125.493(18) . . . ?
O13 C21 C22 118.768(17) . . . ?
O14 C21 C22 115.739(17) . . . ?
O4 C5 C6 117.570(16) . . . ?
O4 C5 C4 122.420(16) . . . ?
C6 C5 C4 119.966(16) . . . ?
C22 C23 C24 119.780(18) . . . ?
C22 C23 H23 119.041(17) . . . ?
C24 C23 H23 121.178(18) . . . ?
C16 C17 C18 120.478(17) . . . ?
C16 C17 H17 119.230(16) . . . ?
C18 C17 H17 120.287(17) . . . ?

loop_
_geom_bond_atom_site_label_1
_geom_bond_atom_site_label_2
_geom_bond_distance
_geom_bond_site_symmetry_2
_geom_bond_publ_flag
O7 C8 1.3293(3) . ?
O7 H7 0.99743 . ?
O11 C15 1.2784(3) . ?
O1 C1 1.3186(3) . ?
O1 H1 1.01753 . ?
O16 H16B 0.99483 . ?
O16 H16A 0.99485 . ?
O6 C8 1.2262(3) . ?
O9 C12 1.3546(3) . ?
O9 H9 0.99231 . ?
O2 C1 1.2297(3) . ?
O10 C13 1.3660(2) . ?
O10 H10 0.99801 . ?
O4 C5 1.3596(3) . ?
O4 H4 0.99486 . ?
O5 C6 1.3661(3) . ?
O5 H5 0.97876 . ?
O12 C15 1.2447(3) . ?
O8 C11 1.3533(2) . ?
O8 H8 1.00250 . ?
O17 H17B 0.98167 . ?
O17 H17A 0.98458 . ?
O3 C4 1.3586(3) . ?
O3 H3 0.99641 . ?
O15 H15B 0.97728 . ?
O15 H15A 0.98666 . ?
O13 C21 1.2573(3) . ?
O14 C21 1.2602(3) . ?
N2 C26 1.3390(3) . ?
N2 C25 1.3455(3) . ?
N2 H2 1.02455 . ?
N1 C20 1.3408(3) . ?
N1 C19 1.3422(3) . ?
N1 H14 1.08722 . ?
C2 C1 1.4786(3) . ?
C2 C7 1.3984(3) . ?
C2 C3 1.3996(3) . ?
C9 C8 1.4829(3) . ?
C9 C14 1.3999(3) . ?
C9 C10 1.4005(3) . ?
C14 C13 1.3917(3) . ?
C14 H14A 1.07839 . ?
C12 C13 1.3981(3) . ?
C12 C11 1.4029(3) . ?
C6 C5 1.4004(3) . ?
C6 C7 1.3911(3) . ?
C11 C10 1.3917(3) . ?
C19 C18 1.3836(3) . ?
C19 H19 1.08099 . ?
C3 C4 1.3894(3) . ?
C3 H3A 1.07941 . ?
C20 C16 1.3881(3) . ?
C20 H20 1.07931 . ?
C4 C5 1.4032(3) . ?
C7 H7A 1.07964 . ?
C15 C16 1.5090(3) . ?
C25 C24 1.3817(3) . ?
C25 H25 1.07788 . ?
C22 C21 1.5042(3) . ?
C22 C26 1.3900(3) . ?
C22 C23 1.3932(3) . ?
C24 C23 1.3945(3) . ?
C24 H24 1.07865 . ?
C18 C17 1.3918(3) . ?
C18 H18 1.08048 . ?
C16 C17 1.3947(3) . ?
C10 H10A 1.07807 . ?
C26 H26 1.07912 . ?
C23 H23 1.08186 . ?
C17 H17 1.07913 . ?

loop_
_geom_hbond_atom_site_label_D
_geom_hbond_atom_site_label_H
_geom_hbond_atom_site_label_A
_geom_hbond_distance_DH
_geom_hbond_distance_HA
_geom_hbond_distance_DA
_geom_hbond_angle_DHA
_geom_hbond_site_symmetry_A
C25 H25 O12 1.078 2.4493(2) 3.2155(3) 127.017(13) 1_454
O17 H17B O6 0.982 2.05284(17) 2.9809(3) 156.914(7) 1_454
N2 H2 O11 1.025 1.63423(18) 2.6560(3) 174.604(3) 1_454
N2 H2 O12 1.025 2.52187(19) 3.2125(3) 124.283(11) 1_454
N2 H2 C15 1.025 2.3577(2) 3.3066(3) 153.548(7) 1_454
O5 H5 O11 0.979 2.17131(17) 2.8939(2) 129.471(10) 1_465
C19 H19 O1 1.081 2.34059(18) 3.2791(3) 144.231(12) 1_544
C18 H18 O15 1.080 2.22903(19) 3.2436(3) 155.550(9) 1_544
C26 H26 O5 1.079 2.41283(19) 3.3651(3) 146.399(12) 1_544
O4 H4 O17 0.995 1.7626(2) 2.7485(3) 170.332(4) 1
O4 H4 O3 0.995 2.33213(18) 2.7317(2) 102.873(11) 1
C20 H20 O8 1.079 2.14480(17) 3.1574(3) 155.229(8) 1
C23 H23 O9 1.082 2.55354(19) 3.5245(3) 148.896(12) 1
O15 H15B O6 0.977 2.14295(17) 2.9484(2) 138.686(11) 1
O17 H17B O3 0.982 2.3460(2) 2.7414(3) 103.151(11) 1
O9 H9 O8 0.992 2.27059(19) 2.7225(2) 106.394(10) 1
O9 H9 O13 0.992 1.79432(18) 2.7337(2) 156.628(7) 1
O10 H10 O2 0.998 1.64228(18) 2.6332(3) 171.331(4) 1
O8 H8 O12 1.002 1.65155(17) 2.6377(2) 166.875(5) 1
O8 H8 C15 1.002 2.6974(2) 3.5913(3) 148.608(10) 1
N1 H14 O13 1.087 2.5735(2) 3.3105(3) 124.309(11) 1
N1 H14 O14 1.087 1.48898(18) 2.5739(3) 175.080(3) 1
N1 H14 C21 1.087 2.2832(2) 3.2919(3) 153.470(7) 1
O5 H5 O4 0.979 2.19795(19) 2.7181(3) 111.816(11) 1
O1 H1 O15 1.018 1.62841(18) 2.6393(3) 171.672(4) 1
O3 H3 O16 0.996 1.71752(18) 2.7016(2) 168.651(5) 1
O17 H17A O9 0.985 2.36650(17) 3.1785(3) 139.306(12) 2_566
O17 H17A O10 0.985 1.9247(2) 2.7939(3) 145.738(12) 2_566
O16 H16A O17 0.995 1.78961(19) 2.7834(3) 176.7077(14 2_566
C17 H17 O4 1.079 2.20684(17) 3.1608(3) 146.152(12) 1_645
O7 H7 O16 0.997 1.78205(19) 2.7513(3) 162.959(6) 1_656
O16 H16B O13 0.995 1.7604(2) 2.7507(3) 173.124(3) 2_666
O16 H16B C21 0.995 2.6573(3) 3.5542(4) 150.068(7) 2_666
O15 H15B O10 0.977 2.3885(2) 3.1139(3) 130.569(12) 2_667
O15 H15A O11 0.987 1.82171(19) 2.8070(3) 176.2980(15 2_767
O15 H15A C15 0.987 2.5800(2) 3.4780(3) 151.330(7) 2_767

loop_
_geom_torsion_atom_site_label_1
_geom_torsion_atom_site_label_2
_geom_torsion_atom_site_label_3
_geom_torsion_atom_site_label_4
_geom_torsion_site_symmetry_1
_geom_torsion_site_symmetry_2
_geom_torsion_site_symmetry_3
_geom_torsion_site_symmetry_4
_geom_torsion
_geom_torsion_publ_flag
O7 C8 C9 C14 . . . . -178.16(3) ?
O7 C8 C9 C10 . . . . 3.99(3) ?
O11 C15 C16 C20 . . . . 175.33(3) ?
O11 C15 C16 C17 . . . . -4.28(3) ?
O1 C1 C2 C7 . . . . 2.57(3) ?
O1 C1 C2 C3 . . . . -177.48(2) ?
O6 C8 O7 H7 . . . . -0.76 ?
O6 C8 C9 C14 . . . . 2.38(3) ?
O6 C8 C9 C10 . . . . -175.47(3) ?
O9 C12 C13 O10 . . . . 2.78(2) ?
O9 C12 C13 C14 . . . . -178.55(3) ?
O9 C12 C11 O8 . . . . -1.77(3) ?
O9 C12 C11 C10 . . . . 177.60(3) ?
O2 C1 O1 H1 . . . . -1.00 ?
O2 C1 C2 C7 . . . . -177.01(3) ?
O2 C1 C2 C3 . . . . 2.94(3) ?
O10 C13 C12 C11 . . . . -177.51(3) ?
O10 C13 C14 C9 . . . . 178.78(3) ?
O10 C13 C14 H14A . . . . -0.92 ?
O4 C5 C6 O5 . . . . -0.33(2) ?
O4 C5 C6 C7 . . . . -179.63(3) ?
O4 C5 C4 O3 . . . . -0.55(2) ?
O4 C5 C4 C3 . . . . 178.46(3) ?
H4 O4 C5 C6 . . . . -157.20 ?
H4 O4 C5 C4 . . . . 25.19 ?
O5 C6 C5 C4 . . . . 177.35(3) ?
O5 C6 C7 C2 . . . . -177.69(2) ?
O5 C6 C7 H7A . . . . 2.24 ?
O12 C15 C16 C20 . . . . -5.00(3) ?
O12 C15 C16 C17 . . . . 175.39(3) ?
O8 C11 C12 C13 . . . . 178.54(3) ?
O8 C11 C10 C9 . . . . -179.03(3) ?
O8 C11 C10 H10A . . . . -0.09 ?
O3 C4 C5 C6 . . . . -178.11(3) ?
O3 C4 C3 C2 . . . . 179.38(3) ?
O3 C4 C3 H3A . . . . 0.75 ?
O13 C21 C22 C26 . . . . 171.90(3) ?
O13 C21 C22 C23 . . . . -7.13(3) ?
O14 C21 C22 C26 . . . . -7.92(3) ?
O14 C21 C22 C23 . . . . 173.06(3) ?
N2 C26 C22 C21 . . . . -178.93(3) ?
N2 C26 C22 C23 . . . . 0.13(3) ?
N2 C25 C24 C23 . . . . 0.19(3) ?
N2 C25 C24 H24 . . . . 179.58 ?
N1 C20 C16 C15 . . . . -179.01(3) ?
N1 C20 C16 C17 . . . . 0.61(3) ?
N1 C19 C18 C17 . . . . 0.34(3) ?
N1 C19 C18 H18 . . . . 179.96 ?
C2 C1 O1 H1 . . . . 179.42 ?
C2 C7 C6 C5 . . . . 1.63(3) ?
C2 C3 C4 C5 . . . . 0.45(3) ?
C9 C8 O7 H7 . . . . 179.77 ?
C9 C14 C13 C12 . . . . 0.21(3) ?
C9 C10 C11 C12 . . . . 1.66(3) ?
C14 C13 O10 H10 . . . . 25.87 ?
C14 C13 C12 C11 . . . . 1.16(3) ?
C14 C9 C10 C11 . . . . -0.27(3) ?
C14 C9 C10 H10A . . . . -179.17 ?
H14A C14 C13 C12 . . . . -179.49 ?
H14A C14 C9 C8 . . . . 1.17 ?
H14A C14 C9 C10 . . . . 179.03 ?
C12 C13 O10 H10 . . . . -155.50 ?
C12 C11 O8 H8 . . . . -176.70 ?
C12 C11 C10 H10A . . . . -179.41 ?
C6 C5 C4 C3 . . . . 0.90(3) ?
C6 C7 C2 C1 . . . . 179.69(3) ?
C6 C7 C2 C3 . . . . -0.26(3) ?
C11 C12 O9 H9 . . . . -7.92 ?
C11 C10 C9 C8 . . . . 177.55(3) ?
C19 N1 C20 C16 . . . . -0.20(3) ?
C19 N1 C20 H20 . . . . -179.77 ?
C19 C18 C17 C16 . . . . 0.08(3) ?
C19 C18 C17 H17 . . . . 179.32 ?
H19 C19 N1 C20 . . . . 179.79 ?
H19 C19 N1 H14 . . . . -3.21 ?
H19 C19 C18 C17 . . . . -179.74 ?
H19 C19 C18 H18 . . . . -0.13 ?
C3 C4 O3 H3 . . . . -4.42 ?
C3 C2 C7 H7A . . . . 179.81 ?
H3A C3 C4 C5 . . . . -178.18 ?
H3A C3 C2 C1 . . . . -2.10 ?
H3A C3 C2 C7 . . . . 177.85 ?
C20 N1 C19 C18 . . . . -0.29(3) ?
C20 C16 C17 C18 . . . . -0.54(3) ?
C20 C16 C17 H17 . . . . -179.79 ?
H20 C20 N1 H14 . . . . 3.25 ?
H20 C20 C16 C15 . . . . 0.53 ?
H20 C20 C16 C17 . . . . -179.86 ?
C4 C5 C6 C7 . . . . -1.96(3) ?
C4 C3 C2 C1 . . . . 179.27(3) ?
C4 C3 C2 C7 . . . . -0.78(3) ?
C7 C6 O5 H5 . . . . 177.13 ?
H7A C7 C6 C5 . . . . -178.44 ?
H7A C7 C2 C1 . . . . -0.24 ?
C8 C9 C14 C13 . . . . -178.53(3) ?
C8 C9 C10 H10A . . . . -1.35 ?
C15 C16 C17 C18 . . . . 179.07(3) ?
C15 C16 C17 H17 . . . . -0.18 ?
C25 N2 C26 C22 . . . . -0.85(3) ?
C25 N2 C26 H26 . . . . 179.58 ?
C25 C24 C23 C22 . . . . -0.87(3) ?
C25 C24 C23 H23 . . . . 178.71 ?
H25 C25 N2 C26 . . . . -179.82 ?
H25 C25 N2 H2 . . . . 2.99 ?
H25 C25 C24 C23 . . . . -179.26 ?
H25 C25 C24 H24 . . . . 0.14 ?
C22 C26 N2 H2 . . . . 176.33 ?
C22 C23 C24 H24 . . . . 179.76 ?
C24 C25 N2 C26 . . . . 0.69(3) ?
C24 C25 N2 H2 . . . . -176.50 ?
C24 C23 C22 C21 . . . . 179.74(3) ?
C24 C23 C22 C26 . . . . 0.72(3) ?
H24 C24 C23 H23 . . . . -0.67 ?
C13 C12 O9 H9 . . . . 171.78 ?
C13 C12 C11 C10 . . . . -2.10(3) ?
C13 C14 C9 C10 . . . . -0.66(3) ?
C18 C19 N1 H14 . . . . 176.71 ?
H18 C18 C17 C16 . . . . -179.52 ?
H18 C18 C17 H17 . . . . -0.28 ?
C16 C20 N1 H14 . . . . -177.17 ?
C10 C11 O8 H8 . . . . 3.96 ?
C26 C22 C23 H23 . . . . -178.87 ?
H26 C26 N2 H2 . . . . -3.25 ?
H26 C26 C22 C21 . . . . 0.62 ?
H26 C26 C22 C23 . . . . 179.68 ?
C21 C22 C23 H23 . . . . 0.15 ?
C5 C6 O5 H5 . . . . -2.18 ?
C5 C4 O3 H3 . . . . 174.54 ?
